data_7118751
loop_
_publ_author_name
'Verma, Ajay'
'Jana, Sadhan'
'Durga Prasad, Ch'
'Yadav, Abhimanyu'
'Kumar, Sangit'

_publ_section_title
;
 Organoselenium and DMAP co-catalysis: regioselective synthesis of
 medium-sized halolactones and bromooxepanes from unactivated alkenes.
;
_journal_issue 22
_journal_name_full 'Chemical communications (Cambridge, England)'
_journal_page_first 4179
_journal_page_last 4182
_journal_paper_doi 10.1039/c5cc10245f
_journal_volume 52
_journal_year 2016
_chemical_formula_moiety 'C11  H11  Br  O4'
_chemical_formula_sum 'C11 H11 Br O4'
_chemical_formula_weight 287.11
_chemical_name_systematic
;
 ?
;
_space_group_IT_number 14
_symmetry_cell_setting monoclinic
_symmetry_Int_Tables_number 14
_symmetry_space_group_name_Hall '-P 2ybc'
_symmetry_space_group_name_H-M 'P 1 21/c 1'
_atom_sites_solution_hydrogens geom
_audit_conform_dict_location ftp://ftp.iucr.org/pub/cif_core.dic
_audit_conform_dict_name cif_core.dic
_audit_conform_dict_version 2.4.3
_audit_creation_date 2015-02-20T16:03:43-00:00
_audit_creation_method 'WinGX routine CIF_UPDATE'
_audit_update_record
;
2016-01-20 deposited with the CCDC.
2016-02-09 downloaded from the CCDC.
;
_cell_angle_alpha 90
_cell_angle_beta 104.9350(10)
_cell_angle_gamma 90
_cell_formula_units_Z 4
_cell_length_a 10.6207(4)
_cell_length_b 8.4724(3)
_cell_length_c 12.7806(5)
_cell_measurement_reflns_used 24
_cell_measurement_temperature 296(2)
_cell_measurement_theta_max 25.719
_cell_measurement_theta_min 2.916
_cell_measurement_wavelength 0.71073
_cell_volume 1111.18(7)
_computing_cell_refinement 'Bruker SAINT'
_computing_data_collection 'Bruker APEX2'
_computing_data_reduction 'Bruker SAINT'
_computing_molecular_graphics 'Ortep for Windows (Farrugia, 2012)'
_computing_publication_material 'WinGX publication routines (Farrugia, 2012)'
_computing_structure_refinement 'SHELXL-2014 (Sheldrick, 2014)'
_computing_structure_solution 'SHELXS-97 (Sheldrick 2008)'
_diffrn_ambient_temperature 296(2)
_diffrn_measured_fraction_theta_full 0.999
_diffrn_measured_fraction_theta_max 0.999
_diffrn_measurement_device_type 'Bruker D8 VENTURE'
_diffrn_measurement_method '\f and \w scans'
_diffrn_radiation_probe x-ray
_diffrn_radiation_type MoK\a
_diffrn_radiation_wavelength 0.71073
_diffrn_reflns_av_R_equivalents 0.0344
_diffrn_reflns_Laue_measured_fraction_full 0.999
_diffrn_reflns_Laue_measured_fraction_max 0.999
_diffrn_reflns_limit_h_max 12
_diffrn_reflns_limit_h_min -12
_diffrn_reflns_limit_k_max 10
_diffrn_reflns_limit_k_min -10
_diffrn_reflns_limit_l_max 15
_diffrn_reflns_limit_l_min -15
_diffrn_reflns_number 29448
_diffrn_reflns_point_group_measured_fraction_full 0.999
_diffrn_reflns_point_group_measured_fraction_max 0.999
_diffrn_reflns_theta_full 25.242
_diffrn_reflns_theta_max 25.719
_diffrn_reflns_theta_min 2.916
_exptl_absorpt_coefficient_mu 3.695
_exptl_absorpt_correction_type none
_exptl_crystal_density_diffrn 1.716
_exptl_crystal_density_method 'not measured'
_exptl_crystal_description plate
_exptl_crystal_F_000 576
_exptl_crystal_size_max 0.04
_exptl_crystal_size_mid 0.03
_exptl_crystal_size_min 0.01
_refine_diff_density_max 0.516
_refine_diff_density_min -0.634
_refine_diff_density_rms 0.052
_refine_ls_extinction_method none
_refine_ls_goodness_of_fit_ref 1.064
_refine_ls_hydrogen_treatment constr
_refine_ls_matrix_type full
_refine_ls_number_constraints 0
_refine_ls_number_parameters 146
_refine_ls_number_reflns 2119
_refine_ls_number_restraints 0
_refine_ls_restrained_S_all 1.064
_refine_ls_R_factor_all 0.035
_refine_ls_R_factor_gt 0.03
_refine_ls_shift/su_max 0.001
_refine_ls_shift/su_mean 0
_refine_ls_structure_factor_coef Fsqd
_refine_ls_weighting_details 'w=1/[\s^2^(Fo^2^)+(0.0308P)^2^+0.8739P] where P=(Fo^2^+2Fc^2^)/3'
_refine_ls_weighting_scheme calc
_refine_ls_wR_factor_gt 0.0708
_refine_ls_wR_factor_ref 0.0737
_reflns_number_gt 1886
_reflns_number_total 2119
_reflns_threshold_expression 'I > 2\s(I)'
_cod_data_source_file c5cc10245f2.cif
_cod_data_source_block AV-356
_cod_depositor_comments 'Adding full bibliography for 7118747--7118751.cif.'
_cod_original_sg_symbol_H-M 'P 21/c'
_cod_database_code 7118751

loop_
_symmetry_equiv_pos_as_xyz
'x, y, z'
'-x, y+1/2, -z+1/2'
'-x, -y, -z'
'x, -y-1/2, z-1/2'

loop_
_atom_site_label
_atom_site_type_symbol
_atom_site_fract_x
_atom_site_fract_y
_atom_site_fract_z
_atom_site_U_iso_or_equiv
_atom_site_adp_type
_atom_site_occupancy
_atom_site_calc_flag
Br1 Br 0.74381(3) 0.45943(4) 0.29237(3) 0.06122(13) Uani 1 d
O2 O 0.47382(14) 0.61718(17) 0.30637(12) 0.0375(3) Uani 1 d
O3 O 0.23298(16) 0.55614(19) 0.16029(14) 0.0456(4) Uani 1 d
O1 O 0.41843(17) 0.6757(2) 0.45528(14) 0.0505(4) Uani 1 d
O4 O 0.03702(16) 0.3580(2) 0.11348(13) 0.0512(4) Uani 1 d
C1 C 0.3975(2) 0.5954(3) 0.37514(17) 0.0361(5) Uani 1 d
C7 C 0.2141(2) 0.4611(2) 0.24194(17) 0.0337(4) Uani 1 d
C6 C 0.1065(2) 0.3603(3) 0.21893(17) 0.0361(5) Uani 1 d
C2 C 0.2909(2) 0.4765(3) 0.34744(17) 0.0337(4) Uani 1 d
C9 C 0.4680(2) 0.5036(2) 0.22072(18) 0.0373(5) Uani 1 d
H9 H 0.464 0.3942 0.249 0.045 Uiso 1 calc
C3 C 0.2614(2) 0.3884(3) 0.43009(18) 0.0418(5) Uani 1 d
H3 H 0.3135 0.398 0.5024 0.05 Uiso 1 calc
C5 C 0.0786(2) 0.2738(3) 0.3019(2) 0.0433(5) Uani 1 d
H5 H 0.0057 0.2048 0.2871 0.052 Uiso 1 calc
C4 C 0.1566(2) 0.2875(3) 0.4065(2) 0.0473(6) Uani 1 d
H4 H 0.1374 0.2263 0.4627 0.057 Uiso 1 calc
C10 C 0.5902(3) 0.5236(3) 0.1830(2) 0.0478(6) Uani 1 d
H10A H 0.5992 0.6357 0.1642 0.057 Uiso 1 calc
H10B H 0.5831 0.4599 0.1168 0.057 Uiso 1 calc
C8 C 0.3504(3) 0.5341(3) 0.1271(2) 0.0482(6) Uani 1 d
H8A H 0.3667 0.6294 0.0877 0.058 Uiso 1 calc
H8B H 0.3388 0.4439 0.0763 0.058 Uiso 1 calc
C11 C -0.0720(3) 0.2541(4) 0.0841(2) 0.0650(8) Uani 1 d
H11A H -0.0432 0.1455 0.1029 0.097 Uiso 1 calc
H11B H -0.1113 0.2614 0.0059 0.097 Uiso 1 calc
H11C H -0.1366 0.284 0.1232 0.097 Uiso 1 calc

loop_
_atom_site_aniso_label
_atom_site_aniso_U_11
_atom_site_aniso_U_22
_atom_site_aniso_U_33
_atom_site_aniso_U_23
_atom_site_aniso_U_13
_atom_site_aniso_U_12
Br1 0.05016(18) 0.0625(2) 0.0774(2) -0.00256(14) 0.02820(14) -0.00317(12)
O2 0.0421(8) 0.0292(7) 0.0444(9) -0.0067(7) 0.0170(7) -0.0033(6)
O3 0.0470(9) 0.0476(10) 0.0413(9) 0.0156(7) 0.0099(7) -0.0037(7)
O1 0.0531(10) 0.0531(10) 0.0455(9) -0.0190(8) 0.0126(8) -0.0013(8)
O4 0.0464(9) 0.0682(12) 0.0371(9) -0.0036(8) 0.0073(7) -0.0150(8)
C1 0.0372(11) 0.0350(11) 0.0355(11) -0.0027(9) 0.0087(9) 0.0063(9)
C7 0.0379(11) 0.0322(11) 0.0331(11) 0.0030(9) 0.0129(9) 0.0034(9)
C6 0.0359(11) 0.0401(12) 0.0336(11) -0.0025(9) 0.0112(9) 0.0006(9)
C2 0.0338(10) 0.0348(11) 0.0342(11) -0.0017(9) 0.0121(9) 0.0051(9)
C9 0.0498(13) 0.0263(10) 0.0416(12) -0.0042(9) 0.0224(10) -0.0039(9)
C3 0.0398(12) 0.0567(14) 0.0313(11) 0.0042(10) 0.0134(9) 0.0083(11)
C5 0.0388(11) 0.0454(13) 0.0509(14) 0.0019(11) 0.0208(10) -0.0045(10)
C4 0.0445(13) 0.0598(15) 0.0439(13) 0.0148(12) 0.0229(11) 0.0047(11)
C10 0.0588(15) 0.0385(12) 0.0562(15) -0.0002(11) 0.0330(12) -0.0035(11)
C8 0.0600(15) 0.0512(14) 0.0380(12) 0.0004(11) 0.0208(11) -0.0116(12)
C11 0.0446(14) 0.091(2) 0.0565(17) -0.0128(15) 0.0074(12) -0.0216(15)

loop_
_atom_type_symbol
_atom_type_description
_atom_type_scat_dispersion_real
_atom_type_scat_dispersion_imag
_atom_type_scat_source
C C 0.0033 0.0016 'International Tables Vol C Tables 4.2.6.8 and 6.1.1.4'
H H 0 0 'International Tables Vol C Tables 4.2.6.8 and 6.1.1.4'
O O 0.0106 0.006 'International Tables Vol C Tables 4.2.6.8 and 6.1.1.4'
Br Br -0.2901 2.4595 'International Tables Vol C Tables 4.2.6.8 and 6.1.1.4'

loop_
_geom_angle_atom_site_label_1
_geom_angle_atom_site_label_2
_geom_angle_atom_site_label_3
_geom_angle
C1 O2 C9 119.02(16)
C7 O3 C8 117.31(17)
C6 O4 C11 117.8(2)
O1 C1 O2 117.8(2)
O1 C1 C2 123.3(2)
O2 C1 C2 118.94(18)
O3 C7 C2 121.17(19)
O3 C7 C6 118.09(19)
C2 C7 C6 120.4(2)
O4 C6 C5 125.8(2)
O4 C6 C7 115.02(19)
C5 C6 C7 119.2(2)
C7 C2 C3 119.6(2)
C7 C2 C1 120.95(19)
C3 C2 C1 119.2(2)
O2 C9 C10 107.18(18)
O2 C9 C8 110.50(18)
C10 C9 C8 109.36(19)
O2 C9 H9 109.9
C10 C9 H9 109.9
C8 C9 H9 109.9
C4 C3 C2 119.6(2)
C4 C3 H3 120.2
C2 C3 H3 120.2
C6 C5 C4 120.2(2)
C6 C5 H5 119.9
C4 C5 H5 119.9
C3 C4 C5 120.9(2)
C3 C4 H4 119.5
C5 C4 H4 119.5
C9 C10 Br1 111.88(17)
C9 C10 H10A 109.2
Br1 C10 H10A 109.2
C9 C10 H10B 109.2
Br1 C10 H10B 109.2
H10A C10 H10B 107.9
O3 C8 C9 113.17(18)
O3 C8 H8A 108.9
C9 C8 H8A 108.9
O3 C8 H8B 108.9
C9 C8 H8B 108.9
H8A C8 H8B 107.8
O4 C11 H11A 109.5
O4 C11 H11B 109.5
H11A C11 H11B 109.5
O4 C11 H11C 109.5
H11A C11 H11C 109.5
H11B C11 H11C 109.5

loop_
_geom_bond_atom_site_label_1
_geom_bond_atom_site_label_2
_geom_bond_distance
Br1 C10 1.933(3)
O2 C1 1.353(3)
O2 C9 1.447(3)
O3 C7 1.373(3)
O3 C8 1.429(3)
O1 C1 1.201(3)
O4 C6 1.360(3)
O4 C11 1.426(3)
C1 C2 1.489(3)
C7 C2 1.391(3)
C7 C6 1.396(3)
C6 C5 1.382(3)
C2 C3 1.393(3)
C9 C10 1.507(3)
C9 C8 1.513(4)
C9 H9 1
C3 C4 1.373(3)
C3 H3 0.95
C5 C4 1.384(4)
C5 H5 0.95
C4 H4 0.95
C10 H10A 0.99
C10 H10B 0.99
C8 H8A 0.99
C8 H8B 0.99
C11 H11A 0.98
C11 H11B 0.98
C11 H11C 0.98
